data_4305860
loop_
_publ_author_name
'Xiaojun Kuang'
'John B. Claridge'
'Tim Price'
'David M. Iddles'
'Matthew J. Rosseinsky'

_publ_contact_author_name ' M.J.Rosseinsky'
_publ_section_title
;
Isolation of Two-Dimensional 2:1 Cation-Ordered Perovskite Units by Anion
Vacancy Ordering in Ba6Na2Nb2P2O17
;
_journal_name_full 'Inorganic Chemistry'
_journal_page_first 8444
_journal_page_last 8450
_journal_paper_doi 10.1021/ic800788e
_journal_volume 47
_journal_year 2008
_chemical_formula_sum 'Ba6 Na2 Nb2 O17 P2'
_chemical_formula_weight 1389.70
_chemical_name_systematic ' ?'
_space_group_IT_number 164
_symmetry_cell_setting trigonal
_symmetry_space_group_name_Hall '-P 3 2"'
_symmetry_space_group_name_H-M 'P -3 m 1'
_audit_author_name 'X.Kuang, M.J.Rosseinsky et al'
_audit_creation_date 2007-12-10T14:33
_audit_creation_method 'from EXP file using GSAS2CIF'
_audit_update_record ' 2007-12-10T14:33  Initial CIF as created by GSAS2CIF'
_cell_angle_alpha 90.0
_cell_angle_beta 90.0
_cell_angle_gamma 120.0
_cell_formula_units_Z 1
_cell_length_a 5.818102(20)
_cell_length_b 5.818102
_cell_length_c 14.53262(6)
_cell_volume 426.027(2)
_computing_structure_refinement GSAS
_pd_block_id 2007-12-10T14:33|COMBINED-XRD-ND_phase1|Ba6Na2Nb2P2O17||
_pd_phase_name Ba6Na2Nb2P2O17
_pd_proc_ls_prof_R_factor 0.0367
_pd_proc_ls_prof_wR_factor 0.0350
_refine_ls_goodness_of_fit_all 1.14
_refine_ls_matrix_type full
_refine_ls_number_parameters 95
_refine_ls_number_restraints 0
_refine_ls_shift/su_max 44.28
_refine_ls_shift/su_mean 12.52
_cod_data_source_file ic800788e_si_002_1.cif
_cod_data_source_block COMBINED-XRD-ND_phase_1
_cod_depositor_comments
;
The following automatic conversions were performed:
'_geom_angle_publ_flag' value 'N' changed to 'n' according to
'/home/saulius/struct/CIF-dictionaries/cif_core.dic' dictionary named
'cif_core.dic' version 2.4.1 from 2010-06-29 (1067
times).

'_geom_bond_publ_flag' value 'N' changed to 'n' according to
'/home/saulius/struct/CIF-dictionaries/cif_core.dic' dictionary named
'cif_core.dic' version 2.4.1 from 2010-06-29 (163 times).

Automatic conversion script
Id: cif_fix_enum 1527 2010-12-29 10:47:43Z saulius 
;
_cod_original_cell_volume 426.027(4)
_cod_database_code 4305860

loop_
_symmetry_equiv_pos_site_id
_symmetry_equiv_pos_as_xyz
1 +x,+y,+z
2 -y,x-y,+z
3 y-x,-x,+z
4 y-x,+y,+z
5 -y,-x,+z
6 +x,x-y,+z
-1 -x,-y,-z
-2 +y,y-x,-z
-3 x-y,+x,-z
-4 x-y,-y,-z
-5 +y,+x,-z
-6 -x,y-x,-z

loop_
_atom_site_type_symbol
_atom_site_label
_atom_site_fract_x
_atom_site_fract_y
_atom_site_fract_z
_atom_site_occupancy
_atom_site_thermal_displace_type
_atom_site_U_iso_or_equiv
_atom_site_symmetry_multiplicity
Ba BA1 0.0 0.0 0.0 1.0 Uiso 0.0184(6) 1
Ba BA2 0.66667 0.33333 0.17950(7) 1.0 Uiso 0.0068(4) 2
Ba BA3 0.33333 0.66667 0.34294(8) 1.0 Uiso 0.00333(34) 2
Ba BA4 0.0 0.0 0.5 1.0 Uiso 0.0057(5) 1
Na NA5 0.0 0.0 0.24758(18) 1.0 Uiso 0.0054(5) 2
Nb NB6 0.66667 0.33333 0.41254(10) 1.0 Uiso 0.00208(22) 2
P P7 0.33333 0.66667 0.10507(10) 1.0 Uiso 0.00269(28) 2
O O8 0.33333 0.66667 -0.00018(13) 1.0 Uiso 0.0168(4) 2
O O9 0.18862(11) 0.81139(11) 0.14322(6) 1.0 Uiso 0.01228(21) 6
O O10 0.82204(12) 0.17796(12) 0.33963(6) 1.0 Uiso 0.00793(21) 6
O O11 0.5 0.5 0.5 1.0 Uiso 0.00763(31) 3

loop_
_atom_type_symbol
_atom_type_number_in_cell
Ba 6.0
Na 2.0
Nb 2.0
P 2.0
O 17.0

loop_
_geom_angle_atom_site_label_1
_geom_angle_atom_site_label_2
_geom_angle_atom_site_label_3
_geom_angle
_geom_angle_site_symmetry_1
_geom_angle_site_symmetry_2
_geom_angle_site_symmetry_3
_geom_angle_publ_flag
BA2 BA1 BA2 86.314(17) 1_445 . 1_455 n
BA2 BA1 BA2 86.313(17) 1_445 . 1_555 n
BA2 BA1 BA2 93.687(17) 1_445 . -1_555 n
BA2 BA1 BA2 93.686(17) 1_445 . -1_655 n
BA2 BA1 BA2 179.9802 1_445 . -1_665 n
BA2 BA1 NA5 52.168(12) 1_445 . 1_555 n
BA2 BA1 NA5 127.832(12) 1_445 . -1_555 n
BA2 BA1 O9 44.011(7) 1_445 . 1_545 n
BA2 BA1 O9 94.572(25) 1_445 . 2_665 n
BA2 BA1 O9 44.011(7) 1_445 . 3_455 n
BA2 BA1 O9 135.989(7) 1_445 . -1_565 n
BA2 BA1 O9 85.428(25) 1_445 . -2_445 n
BA2 BA1 O9 135.989(7) 1_445 . -3_655 n
BA2 BA1 BA2 86.314(17) 1_455 . 1_555 n
BA2 BA1 BA2 93.686(17) 1_455 . -1_555 n
BA2 BA1 BA2 179.9802 1_455 . -1_655 n
BA2 BA1 BA2 93.686(17) 1_455 . -1_665 n
BA2 BA1 NA5 52.168(12) 1_455 . 1_555 n
BA2 BA1 NA5 127.832(12) 1_455 . -1_555 n
BA2 BA1 O9 94.571(25) 1_455 . 1_545 n
BA2 BA1 O9 44.010(7) 1_455 . 2_665 n
BA2 BA1 O9 44.011(7) 1_455 . 3_455 n
BA2 BA1 O9 85.429(25) 1_455 . -1_565 n
BA2 BA1 O9 135.990(7) 1_455 . -2_445 n
BA2 BA1 O9 135.989(7) 1_455 . -3_655 n
BA2 BA1 BA2 179.972 1_555 . -1_555 n
BA2 BA1 BA2 93.686(17) 1_555 . -1_655 n
BA2 BA1 BA2 93.687(17) 1_555 . -1_665 n
BA2 BA1 NA5 52.168(12) 1_555 . 1_555 n
BA2 BA1 NA5 127.832(12) 1_555 . -1_555 n
BA2 BA1 O9 44.010(7) 1_555 . 1_545 n
BA2 BA1 O9 44.012(7) 1_555 . 2_665 n
BA2 BA1 O9 94.572(25) 1_555 . 3_455 n
BA2 BA1 O9 135.990(7) 1_555 . -1_565 n
BA2 BA1 O9 135.988(7) 1_555 . -2_445 n
BA2 BA1 O9 85.428(25) 1_555 . -3_655 n
BA2 BA1 BA2 86.314(17) -1_555 . -1_655 n
BA2 BA1 BA2 86.313(17) -1_555 . -1_665 n
BA2 BA1 NA5 127.832(12) -1_555 . 1_555 n
BA2 BA1 NA5 52.168(12) -1_555 . -1_555 n
BA2 BA1 O9 135.990(7) -1_555 . 1_545 n
BA2 BA1 O9 135.988(7) -1_555 . 2_665 n
BA2 BA1 O9 85.428(25) -1_555 . 3_455 n
BA2 BA1 O9 44.010(7) -1_555 . -1_565 n
BA2 BA1 O9 44.012(7) -1_555 . -2_445 n
BA2 BA1 O9 94.572(25) -1_555 . -3_655 n
BA2 BA1 BA2 86.314(17) -1_655 . -1_665 n
BA2 BA1 NA5 127.832(12) -1_655 . 1_555 n
BA2 BA1 NA5 52.168(12) -1_655 . -1_555 n
BA2 BA1 O9 85.429(25) -1_655 . 1_545 n
BA2 BA1 O9 135.990(7) -1_655 . 2_665 n
BA2 BA1 O9 135.989(7) -1_655 . 3_455 n
BA2 BA1 O9 94.571(25) -1_655 . -1_565 n
BA2 BA1 O9 44.010(7) -1_655 . -2_445 n
BA2 BA1 O9 44.011(7) -1_655 . -3_655 n
BA2 BA1 NA5 127.832(12) -1_665 . 1_555 n
BA2 BA1 NA5 52.168(12) -1_665 . -1_555 n
BA2 BA1 O9 135.989(7) -1_665 . 1_545 n
BA2 BA1 O9 85.428(25) -1_665 . 2_665 n
BA2 BA1 O9 135.989(7) -1_665 . 3_455 n
BA2 BA1 O9 44.011(7) -1_665 . -1_565 n
BA2 BA1 O9 94.572(25) -1_665 . -2_445 n
BA2 BA1 O9 44.011(7) -1_665 . -3_655 n
NA5 BA1 NA5 180.0 1_555 . -1_555 n
NA5 BA1 O9 42.403(21) 1_555 . 1_545 n
NA5 BA1 O9 42.403(21) 1_555 . 2_665 n
NA5 BA1 O9 42.403(21) 1_555 . 3_455 n
NA5 BA1 O9 137.597(21) 1_555 . -1_565 n
NA5 BA1 O9 137.597(21) 1_555 . -2_445 n
NA5 BA1 O9 137.597(21) 1_555 . -3_655 n
NA5 BA1 O9 137.597(21) -1_555 . 1_545 n
NA5 BA1 O9 137.597(21) -1_555 . 2_665 n
NA5 BA1 O9 137.597(21) -1_555 . 3_455 n
NA5 BA1 O9 42.403(21) -1_555 . -1_565 n
NA5 BA1 O9 42.403(21) -1_555 . -2_445 n
NA5 BA1 O9 42.403(21) -1_555 . -3_655 n
O9 BA1 O9 71.465(33) 1_545 . 2_665 n
O9 BA1 O9 71.465(33) 1_545 . 3_455 n
O9 BA1 O9 179.9802 1_545 . -1_565 n
O9 BA1 O9 108.535(33) 1_545 . -2_445 n
O9 BA1 O9 108.535(33) 1_545 . -3_655 n
O9 BA1 O9 71.465(33) 2_665 . 3_455 n
O9 BA1 O9 108.535(33) 2_665 . -1_565 n
O9 BA1 O9 179.9802 2_665 . -2_445 n
O9 BA1 O9 108.535(33) 2_665 . -3_655 n
O9 BA1 O9 108.535(33) 3_455 . -1_565 n
O9 BA1 O9 108.535(33) 3_455 . -2_445 n
O9 BA1 O9 180.0 3_455 . -3_655 n
O9 BA1 O9 71.465(33) -1_565 . -2_445 n
O9 BA1 O9 71.465(33) -1_565 . -3_655 n
O9 BA1 O9 71.465(33) -2_445 . -3_655 n
BA1 BA2 BA1 86.314(17) 1_555 . 1_655 n
BA1 BA2 BA1 86.313(17) 1_555 . 1_665 n
BA1 BA2 BA3 91.816(9) 1_555 . 1_545 n
BA1 BA2 BA3 91.815(9) 1_555 . 1_555 n
BA1 BA2 BA3 177.433(31) 1_555 . 1_655 n
BA1 BA2 NA5 54.24(4) 1_555 . 1_555 n
BA1 BA2 NA5 123.513(27) 1_555 . 1_655 n
BA1 BA2 NA5 123.512(27) 1_555 . 1_665 n
BA1 BA2 NB6 127.832(12) 1_555 . 1_555 n
BA1 BA2 O8 52.168(12) 1_555 . -1_665 n
BA1 BA2 O9 41.343(21) 1_555 . 1_545 n
BA1 BA2 O9 126.267(34) 1_555 . 1_655 n
BA1 BA2 O9 41.343(21) 1_555 . 2_665 n
BA1 BA2 O9 126.267(34) 1_555 . 2_765 n
BA1 BA2 O9 80.328(23) 1_555 . 3_555 n
BA1 BA2 O9 80.327(23) 1_555 . 3_565 n
BA1 BA2 O10 136.831(8) 1_555 . 1_555 n
BA1 BA2 O10 136.830(8) 1_555 . 2_655 n
BA1 BA2 O10 93.898(24) 1_555 . 3_665 n
BA1 BA2 BA1 86.314(17) 1_655 . 1_665 n
BA1 BA2 BA3 91.816(9) 1_655 . 1_545 n
BA1 BA2 BA3 177.432(31) 1_655 . 1_555 n
BA1 BA2 BA3 91.816(9) 1_655 . 1_655 n
BA1 BA2 NA5 123.513(27) 1_655 . 1_555 n
BA1 BA2 NA5 54.25(4) 1_655 . 1_655 n
BA1 BA2 NA5 123.513(27) 1_655 . 1_665 n
BA1 BA2 NB6 127.833(12) 1_655 . 1_555 n
BA1 BA2 O8 52.168(12) 1_655 . -1_665 n
BA1 BA2 O9 80.328(23) 1_655 . 1_545 n
BA1 BA2 O9 80.328(23) 1_655 . 1_655 n
BA1 BA2 O9 126.267(34) 1_655 . 2_665 n
BA1 BA2 O9 41.344(21) 1_655 . 2_765 n
BA1 BA2 O9 41.344(21) 1_655 . 3_555 n
BA1 BA2 O9 126.267(34) 1_655 . 3_565 n
BA1 BA2 O10 93.899(24) 1_655 . 1_555 n
BA1 BA2 O10 136.832(8) 1_655 . 2_655 n
BA1 BA2 O10 136.831(8) 1_655 . 3_665 n
BA1 BA2 BA3 177.434(31) 1_665 . 1_545 n
BA1 BA2 BA3 91.815(9) 1_665 . 1_555 n
BA1 BA2 BA3 91.816(9) 1_665 . 1_655 n
BA1 BA2 NA5 123.512(27) 1_665 . 1_555 n
BA1 BA2 NA5 123.513(27) 1_665 . 1_655 n
BA1 BA2 NA5 54.24(4) 1_665 . 1_665 n
BA1 BA2 NB6 127.832(12) 1_665 . 1_555 n
BA1 BA2 O8 52.168(12) 1_665 . -1_665 n
BA1 BA2 O9 126.267(34) 1_665 . 1_545 n
BA1 BA2 O9 41.343(21) 1_665 . 1_655 n
BA1 BA2 O9 80.327(23) 1_665 . 2_665 n
BA1 BA2 O9 80.328(23) 1_665 . 2_765 n
BA1 BA2 O9 126.268(34) 1_665 . 3_555 n
BA1 BA2 O9 41.343(21) 1_665 . 3_565 n
BA1 BA2 O10 136.831(8) 1_665 . 1_555 n
BA1 BA2 O10 93.898(24) 1_665 . 2_655 n
BA1 BA2 O10 136.830(8) 1_665 . 3_665 n
BA3 BA2 BA3 89.999(29) 1_545 . 1_555 n
BA3 BA2 BA3 89.999(29) 1_545 . 1_655 n
BA3 BA2 NA5 56.307(24) 1_545 . 1_555 n
BA3 BA2 NA5 56.307(24) 1_545 . 1_655 n
BA3 BA2 NA5 128.32(6) 1_545 . 1_665 n
BA3 BA2 NB6 54.735(20) 1_545 . 1_555 n
BA3 BA2 O8 125.266(20) 1_545 . -1_665 n
BA3 BA2 O9 51.566(21) 1_545 . 1_545 n
BA3 BA2 O9 140.000(31) 1_545 . 1_655 n
BA3 BA2 O9 99.415(22) 1_545 . 2_665 n
BA3 BA2 O9 99.417(22) 1_545 . 2_765 n
BA3 BA2 O9 51.566(21) 1_545 . 3_555 n
BA3 BA2 O9 139.999(31) 1_545 . 3_565 n
BA3 BA2 O10 45.015(15) 1_545 . 1_555 n
BA3 BA2 O10 88.67(4) 1_545 . 2_655 n
BA3 BA2 O10 45.015(15) 1_545 . 3_665 n
BA3 BA2 BA3 89.999(29) 1_555 . 1_655 n
BA3 BA2 NA5 56.306(24) 1_555 . 1_555 n
BA3 BA2 NA5 128.32(6) 1_555 . 1_655 n
BA3 BA2 NA5 56.306(24) 1_555 . 1_665 n
BA3 BA2 NB6 54.735(20) 1_555 . 1_555 n
BA3 BA2 O8 125.264(20) 1_555 . -1_665 n
BA3 BA2 O9 99.415(22) 1_555 . 1_545 n
BA3 BA2 O9 99.415(22) 1_555 . 1_655 n
BA3 BA2 O9 51.565(21) 1_555 . 2_665 n
BA3 BA2 O9 139.999(31) 1_555 . 2_765 n
BA3 BA2 O9 139.999(31) 1_555 . 3_555 n
BA3 BA2 O9 51.566(21) 1_555 . 3_565 n
BA3 BA2 O10 88.67(4) 1_555 . 1_555 n
BA3 BA2 O10 45.014(15) 1_555 . 2_655 n
BA3 BA2 O10 45.015(15) 1_555 . 3_665 n
BA3 BA2 NA5 128.32(6) 1_655 . 1_555 n
BA3 BA2 NA5 56.307(24) 1_655 . 1_655 n
BA3 BA2 NA5 56.307(24) 1_655 . 1_665 n
BA3 BA2 NB6 54.735(20) 1_655 . 1_555 n
BA3 BA2 O8 125.266(20) 1_655 . -1_665 n
BA3 BA2 O9 140.000(31) 1_655 . 1_545 n
BA3 BA2 O9 51.566(21) 1_655 . 1_655 n
BA3 BA2 O9 139.999(31) 1_655 . 2_665 n
BA3 BA2 O9 51.566(21) 1_655 . 2_765 n
BA3 BA2 O9 99.417(22) 1_655 . 3_555 n
BA3 BA2 O9 99.416(22) 1_655 . 3_565 n
BA3 BA2 O10 45.015(15) 1_655 . 1_555 n
BA3 BA2 O10 45.015(15) 1_655 . 2_655 n
BA3 BA2 O10 88.67(4) 1_655 . 3_665 n
NA5 BA2 NA5 112.35(4) 1_555 . 1_655 n
NA5 BA2 NA5 112.35(4) 1_555 . 1_665 n
NA5 BA2 NB6 73.59(5) 1_555 . 1_555 n
NA5 BA2 O8 106.41(5) 1_555 . -1_665 n
NA5 BA2 O9 43.188(34) 1_555 . 1_545 n
NA5 BA2 O9 154.312(23) 1_555 . 1_655 n
NA5 BA2 O9 43.188(34) 1_555 . 2_665 n
NA5 BA2 O9 154.314(23) 1_555 . 2_765 n
NA5 BA2 O9 88.778(21) 1_555 . 3_555 n
NA5 BA2 O9 88.777(21) 1_555 . 3_565 n
NA5 BA2 O10 91.91(4) 1_555 . 1_555 n
NA5 BA2 O10 91.91(4) 1_555 . 2_655 n
NA5 BA2 O10 39.65(6) 1_555 . 3_665 n
NA5 BA2 NA5 112.35(4) 1_655 . 1_665 n
NA5 BA2 NB6 73.59(5) 1_655 . 1_555 n
NA5 BA2 O8 106.41(5) 1_655 . -1_665 n
NA5 BA2 O9 88.779(21) 1_655 . 1_545 n
NA5 BA2 O9 88.779(21) 1_655 . 1_655 n
NA5 BA2 O9 154.313(23) 1_655 . 2_665 n
NA5 BA2 O9 43.189(34) 1_655 . 2_765 n
NA5 BA2 O9 43.189(34) 1_655 . 3_555 n
NA5 BA2 O9 154.314(23) 1_655 . 3_565 n
NA5 BA2 O10 39.65(6) 1_655 . 1_555 n
NA5 BA2 O10 91.91(4) 1_655 . 2_655 n
NA5 BA2 O10 91.91(4) 1_655 . 3_665 n
NA5 BA2 NB6 73.59(5) 1_665 . 1_555 n
NA5 BA2 O8 106.41(5) 1_665 . -1_665 n
NA5 BA2 O9 154.312(23) 1_665 . 1_545 n
NA5 BA2 O9 43.188(34) 1_665 . 1_655 n
NA5 BA2 O9 88.777(21) 1_665 . 2_665 n
NA5 BA2 O9 88.778(21) 1_665 . 2_765 n
NA5 BA2 O9 154.314(23) 1_665 . 3_555 n
NA5 BA2 O9 43.188(34) 1_665 . 3_565 n
NA5 BA2 O10 91.91(4) 1_665 . 1_555 n
NA5 BA2 O10 39.65(6) 1_665 . 2_655 n
NA5 BA2 O10 91.91(4) 1_665 . 3_665 n
NB6 BA2 O8 180.0 1_555 . -1_665 n
NB6 BA2 O9 100.244(27) 1_555 . 1_545 n
NB6 BA2 O9 100.244(27) 1_555 . 1_655 n
NB6 BA2 O9 100.243(27) 1_555 . 2_665 n
NB6 BA2 O9 100.244(27) 1_555 . 2_765 n
NB6 BA2 O9 100.244(27) 1_555 . 3_555 n
NB6 BA2 O9 100.243(27) 1_555 . 3_565 n
NB6 BA2 O10 33.934(26) 1_555 . 1_555 n
NB6 BA2 O10 33.934(26) 1_555 . 2_655 n
NB6 BA2 O10 33.934(26) 1_555 . 3_665 n
O8 BA2 O9 79.756(27) -1_665 . 1_545 n
O8 BA2 O9 79.756(27) -1_665 . 1_655 n
O8 BA2 O9 79.756(27) -1_665 . 2_665 n
O8 BA2 O9 79.757(27) -1_665 . 2_765 n
O8 BA2 O9 79.757(27) -1_665 . 3_555 n
O8 BA2 O9 79.756(27) -1_665 . 3_565 n
O8 BA2 O10 146.068(26) -1_665 . 1_555 n
O8 BA2 O10 146.066(26) -1_665 . 2_655 n
O8 BA2 O10 146.066(26) -1_665 . 3_665 n
O9 BA2 O9 157.76(5) 1_545 . 1_655 n
O9 BA2 O9 67.45(4) 1_545 . 2_665 n
O9 BA2 O9 116.909(16) 1_545 . 2_765 n
O9 BA2 O9 50.43(4) 1_545 . 3_555 n
O9 BA2 O9 116.907(16) 1_545 . 3_565 n
O9 BA2 O10 96.079(25) 1_545 . 1_555 n
O9 BA2 O10 130.00(4) 1_545 . 2_655 n
O9 BA2 O10 72.182(25) 1_545 . 3_665 n
O9 BA2 O9 116.907(16) 1_655 . 2_665 n
O9 BA2 O9 50.43(4) 1_655 . 2_765 n
O9 BA2 O9 116.909(16) 1_655 . 3_555 n
O9 BA2 O9 67.45(4) 1_655 . 3_565 n
O9 BA2 O10 96.079(25) 1_655 . 1_555 n
O9 BA2 O10 72.182(25) 1_655 . 2_655 n
O9 BA2 O10 130.00(4) 1_655 . 3_665 n
O9 BA2 O9 157.76(5) 2_665 . 2_765 n
O9 BA2 O9 116.908(16) 2_665 . 3_555 n
O9 BA2 O9 50.43(4) 2_665 . 3_565 n
O9 BA2 O10 130.00(4) 2_665 . 1_555 n
O9 BA2 O10 96.078(25) 2_665 . 2_655 n
O9 BA2 O10 72.181(25) 2_665 . 3_665 n
O9 BA2 O9 67.45(4) 2_765 . 3_555 n
O9 BA2 O9 116.908(16) 2_765 . 3_565 n
O9 BA2 O10 72.183(25) 2_765 . 1_555 n
O9 BA2 O10 96.079(25) 2_765 . 2_655 n
O9 BA2 O10 130.00(4) 2_765 . 3_665 n
O9 BA2 O9 157.76(5) 3_555 . 3_565 n
O9 BA2 O10 72.183(25) 3_555 . 1_555 n
O9 BA2 O10 130.00(4) 3_555 . 2_655 n
O9 BA2 O10 96.079(25) 3_555 . 3_665 n
O9 BA2 O10 130.00(4) 3_565 . 1_555 n
O9 BA2 O10 72.182(25) 3_565 . 2_655 n
O9 BA2 O10 96.078(25) 3_565 . 3_665 n
O10 BA2 O10 57.82(4) 1_555 . 2_655 n
O10 BA2 O10 57.82(4) 1_555 . 3_665 n
O10 BA2 O10 57.82(4) 2_655 . 3_665 n
BA2 BA3 BA2 89.999(29) 1_455 . 1_555 n
BA2 BA3 BA2 89.999(29) 1_455 . 1_565 n
BA2 BA3 BA4 89.244(9) 1_455 . 1_555 n
BA2 BA3 BA4 89.245(9) 1_455 . 1_565 n
BA2 BA3 BA4 178.930(32) 1_455 . 1_665 n
BA2 BA3 NA5 53.302(20) 1_455 . 1_555 n
BA2 BA3 NA5 53.303(20) 1_455 . 1_565 n
BA2 BA3 NA5 122.32(5) 1_455 . 1_665 n
BA2 BA3 NB6 52.022(24) 1_455 . 1_455 n
BA2 BA3 NB6 123.874(16) 1_455 . 1_555 n
BA2 BA3 NB6 123.875(16) 1_455 . 1_565 n
BA2 BA3 NB6 125.265(20) 1_455 . -1_666 n
BA2 BA3 P7 54.735(20) 1_455 . 1_555 n
BA2 BA3 O10 42.948(24) 1_455 . 1_455 n
BA2 BA3 O10 132.92(4) 1_455 . 1_565 n
BA2 BA3 O10 42.949(24) 1_455 . 2_555 n
BA2 BA3 O10 132.92(4) 1_455 . 2_655 n
BA2 BA3 O10 91.281(27) 1_455 . 3_665 n
BA2 BA3 O10 91.282(27) 1_455 . 3_675 n
BA2 BA3 O11 134.990(14) 1_455 . 1_555 n
BA2 BA3 O11 134.991(14) 1_455 . 2_665 n
BA2 BA3 O11 88.918(12) 1_455 . 3_565 n
BA2 BA3 BA2 89.999(29) 1_555 . 1_565 n
BA2 BA3 BA4 89.244(9) 1_555 . 1_555 n
BA2 BA3 BA4 178.931(32) 1_555 . 1_565 n
BA2 BA3 BA4 89.244(9) 1_555 . 1_665 n
BA2 BA3 NA5 53.303(20) 1_555 . 1_555 n
BA2 BA3 NA5 122.32(5) 1_555 . 1_565 n
BA2 BA3 NA5 53.303(20) 1_555 . 1_665 n
BA2 BA3 NB6 123.874(16) 1_555 . 1_455 n
BA2 BA3 NB6 52.022(24) 1_555 . 1_555 n
BA2 BA3 NB6 123.874(16) 1_555 . 1_565 n
BA2 BA3 NB6 125.265(20) 1_555 . -1_666 n
BA2 BA3 P7 54.735(20) 1_555 . 1_555 n
BA2 BA3 O10 91.281(27) 1_555 . 1_455 n
BA2 BA3 O10 91.281(27) 1_555 . 1_565 n
BA2 BA3 O10 132.92(4) 1_555 . 2_555 n
BA2 BA3 O10 42.948(24) 1_555 . 2_655 n
BA2 BA3 O10 42.948(24) 1_555 . 3_665 n
BA2 BA3 O10 132.92(4) 1_555 . 3_675 n
BA2 BA3 O11 88.917(12) 1_555 . 1_555 n
BA2 BA3 O11 134.990(14) 1_555 . 2_665 n
BA2 BA3 O11 134.990(14) 1_555 . 3_565 n
BA2 BA3 BA4 178.930(32) 1_565 . 1_555 n
BA2 BA3 BA4 89.245(9) 1_565 . 1_565 n
BA2 BA3 BA4 89.244(9) 1_565 . 1_665 n
BA2 BA3 NA5 122.32(5) 1_565 . 1_555 n
BA2 BA3 NA5 53.303(20) 1_565 . 1_565 n
BA2 BA3 NA5 53.302(20) 1_565 . 1_665 n
BA2 BA3 NB6 123.875(16) 1_565 . 1_455 n
BA2 BA3 NB6 123.874(16) 1_565 . 1_555 n
BA2 BA3 NB6 52.022(24) 1_565 . 1_565 n
BA2 BA3 NB6 125.265(20) 1_565 . -1_666 n
BA2 BA3 P7 54.735(20) 1_565 . 1_555 n
BA2 BA3 O10 132.92(4) 1_565 . 1_455 n
BA2 BA3 O10 42.948(24) 1_565 . 1_565 n
BA2 BA3 O10 91.282(27) 1_565 . 2_555 n
BA2 BA3 O10 91.281(27) 1_565 . 2_655 n
BA2 BA3 O10 132.92(4) 1_565 . 3_665 n
BA2 BA3 O10 42.949(24) 1_565 . 3_675 n
BA2 BA3 O11 134.990(14) 1_565 . 1_555 n
BA2 BA3 O11 88.918(12) 1_565 . 2_665 n
BA2 BA3 O11 134.991(14) 1_565 . 3_565 n
BA4 BA3 BA4 91.502(18) 1_555 . 1_565 n
BA4 BA3 BA4 91.502(18) 1_555 . 1_665 n
BA4 BA3 NA5 56.62(4) 1_555 . 1_555 n
BA4 BA3 NA5 126.630(19) 1_555 . 1_565 n
BA4 BA3 NA5 126.630(19) 1_555 . 1_665 n
BA4 BA3 NB6 56.080(15) 1_555 . 1_455 n
BA4 BA3 NB6 56.080(15) 1_555 . 1_555 n
BA4 BA3 NB6 129.05(4) 1_555 . 1_565 n
BA4 BA3 NB6 55.805(13) 1_555 . -1_666 n
BA4 BA3 P7 124.195(13) 1_555 . 1_555 n
BA4 BA3 O10 46.354(24) 1_555 . 1_455 n
BA4 BA3 O10 137.83(4) 1_555 . 1_565 n
BA4 BA3 O10 88.680(26) 1_555 . 2_555 n
BA4 BA3 O10 88.680(26) 1_555 . 2_655 n
BA4 BA3 O10 46.354(24) 1_555 . 3_665 n
BA4 BA3 O10 137.83(4) 1_555 . 3_675 n
BA4 BA3 O11 45.751(9) 1_555 . 1_555 n
BA4 BA3 O11 92.152(26) 1_555 . 2_665 n
BA4 BA3 O11 45.751(9) 1_555 . 3_565 n
BA4 BA3 BA4 91.502(18) 1_565 . 1_665 n
BA4 BA3 NA5 126.630(19) 1_565 . 1_555 n
BA4 BA3 NA5 56.62(4) 1_565 . 1_565 n
BA4 BA3 NA5 126.630(19) 1_565 . 1_665 n
BA4 BA3 NB6 56.080(15) 1_565 . 1_455 n
BA4 BA3 NB6 129.05(4) 1_565 . 1_555 n
BA4 BA3 NB6 56.080(15) 1_565 . 1_565 n
BA4 BA3 NB6 55.805(13) 1_565 . -1_666 n
BA4 BA3 P7 124.195(13) 1_565 . 1_555 n
BA4 BA3 O10 88.681(26) 1_565 . 1_455 n
BA4 BA3 O10 88.681(26) 1_565 . 1_565 n
BA4 BA3 O10 46.354(24) 1_565 . 2_555 n
BA4 BA3 O10 137.83(4) 1_565 . 2_655 n
BA4 BA3 O10 137.83(4) 1_565 . 3_665 n
BA4 BA3 O10 46.354(24) 1_565 . 3_675 n
BA4 BA3 O11 92.152(26) 1_565 . 1_555 n
BA4 BA3 O11 45.751(9) 1_565 . 2_665 n
BA4 BA3 O11 45.751(9) 1_565 . 3_565 n
BA4 BA3 NA5 126.630(19) 1_665 . 1_555 n
BA4 BA3 NA5 126.630(19) 1_665 . 1_565 n
BA4 BA3 NA5 56.62(4) 1_665 . 1_665 n
BA4 BA3 NB6 129.05(4) 1_665 . 1_455 n
BA4 BA3 NB6 56.080(15) 1_665 . 1_555 n
BA4 BA3 NB6 56.080(15) 1_665 . 1_565 n
BA4 BA3 NB6 55.805(13) 1_665 . -1_666 n
BA4 BA3 P7 124.195(13) 1_665 . 1_555 n
BA4 BA3 O10 137.83(4) 1_665 . 1_455 n
BA4 BA3 O10 46.354(24) 1_665 . 1_565 n
BA4 BA3 O10 137.83(4) 1_665 . 2_555 n
BA4 BA3 O10 46.354(24) 1_665 . 2_655 n
BA4 BA3 O10 88.680(26) 1_665 . 3_665 n
BA4 BA3 O10 88.680(26) 1_665 . 3_675 n
BA4 BA3 O11 45.751(9) 1_665 . 1_555 n
BA4 BA3 O11 45.751(9) 1_665 . 2_665 n
BA4 BA3 O11 92.152(26) 1_665 . 3_565 n
NA5 BA3 NA5 106.37(5) 1_555 . 1_565 n
NA5 BA3 NA5 106.37(5) 1_555 . 1_665 n
NA5 BA3 NB6 70.572(25) 1_555 . 1_455 n
NA5 BA3 NB6 70.572(25) 1_555 . 1_555 n
NA5 BA3 NB6 174.34(5) 1_555 . 1_565 n
NA5 BA3 NB6 112.42(4) 1_555 . -1_666 n
NA5 BA3 P7 67.58(4) 1_555 . 1_555 n
NA5 BA3 O10 37.992(35) 1_555 . 1_455 n
NA5 BA3 O10 144.25(4) 1_555 . 1_565 n
NA5 BA3 O10 87.568(26) 1_555 . 2_555 n
NA5 BA3 O10 87.568(26) 1_555 . 2_655 n
NA5 BA3 O10 37.992(35) 1_555 . 3_665 n
NA5 BA3 O10 144.25(4) 1_555 . 3_675 n
NA5 BA3 O11 91.905(34) 1_555 . 1_555 n
NA5 BA3 O11 148.77(5) 1_555 . 2_665 n
NA5 BA3 O11 91.905(34) 1_555 . 3_565 n
NA5 BA3 NA5 106.37(5) 1_565 . 1_665 n
NA5 BA3 NB6 70.572(25) 1_565 . 1_455 n
NA5 BA3 NB6 174.34(5) 1_565 . 1_555 n
NA5 BA3 NB6 70.572(25) 1_565 . 1_565 n
NA5 BA3 NB6 112.42(4) 1_565 . -1_666 n
NA5 BA3 P7 67.58(4) 1_565 . 1_555 n
NA5 BA3 O10 87.568(26) 1_565 . 1_455 n
NA5 BA3 O10 87.568(26) 1_565 . 1_565 n
NA5 BA3 O10 37.993(35) 1_565 . 2_555 n
NA5 BA3 O10 144.25(4) 1_565 . 2_655 n
NA5 BA3 O10 144.25(4) 1_565 . 3_665 n
NA5 BA3 O10 37.993(35) 1_565 . 3_675 n
NA5 BA3 O11 148.77(5) 1_565 . 1_555 n
NA5 BA3 O11 91.905(34) 1_565 . 2_665 n
NA5 BA3 O11 91.905(34) 1_565 . 3_565 n
NA5 BA3 NB6 174.34(5) 1_665 . 1_455 n
NA5 BA3 NB6 70.572(25) 1_665 . 1_555 n
NA5 BA3 NB6 70.572(25) 1_665 . 1_565 n
NA5 BA3 NB6 112.42(4) 1_665 . -1_666 n
NA5 BA3 P7 67.58(4) 1_665 . 1_555 n
NA5 BA3 O10 144.25(4) 1_665 . 1_455 n
NA5 BA3 O10 37.992(35) 1_665 . 1_565 n
NA5 BA3 O10 144.25(4) 1_665 . 2_555 n
NA5 BA3 O10 37.992(35) 1_665 . 2_655 n
NA5 BA3 O10 87.568(26) 1_665 . 3_665 n
NA5 BA3 O10 87.568(26) 1_665 . 3_675 n
NA5 BA3 O11 91.905(34) 1_665 . 1_555 n
NA5 BA3 O11 91.905(34) 1_665 . 2_665 n
NA5 BA3 O11 148.77(5) 1_665 . 3_565 n
NB6 BA3 NB6 112.044(27) 1_455 . 1_555 n
NB6 BA3 NB6 112.044(27) 1_455 . 1_565 n
NB6 BA3 NB6 73.243(30) 1_455 . -1_666 n
NB6 BA3 P7 106.757(30) 1_455 . 1_555 n
NB6 BA3 O10 32.601(23) 1_455 . 1_455 n
NB6 BA3 O10 144.544(32) 1_455 . 1_565 n
NB6 BA3 O10 32.601(23) 1_455 . 2_555 n
NB6 BA3 O10 144.544(32) 1_455 . 2_655 n
NB6 BA3 O10 92.418(25) 1_455 . 3_665 n
NB6 BA3 O10 92.418(25) 1_455 . 3_675 n
NB6 BA3 O11 92.954(31) 1_455 . 1_555 n
NB6 BA3 O11 92.954(31) 1_455 . 2_665 n
NB6 BA3 O11 36.895(23) 1_455 . 3_565 n
NB6 BA3 NB6 112.044(27) 1_555 . 1_565 n
NB6 BA3 NB6 73.243(30) 1_555 . -1_666 n
NB6 BA3 P7 106.757(30) 1_555 . 1_555 n
NB6 BA3 O10 92.418(25) 1_555 . 1_455 n
NB6 BA3 O10 92.418(25) 1_555 . 1_565 n
NB6 BA3 O10 144.544(32) 1_555 . 2_555 n
NB6 BA3 O10 32.601(23) 1_555 . 2_655 n
NB6 BA3 O10 32.601(23) 1_555 . 3_665 n
NB6 BA3 O10 144.544(32) 1_555 . 3_675 n
NB6 BA3 O11 36.895(23) 1_555 . 1_555 n
NB6 BA3 O11 92.954(31) 1_555 . 2_665 n
NB6 BA3 O11 92.954(31) 1_555 . 3_565 n
NB6 BA3 NB6 73.243(30) 1_565 . -1_666 n
NB6 BA3 P7 106.757(30) 1_565 . 1_555 n
NB6 BA3 O10 144.544(32) 1_565 . 1_455 n
NB6 BA3 O10 32.601(23) 1_565 . 1_565 n
NB6 BA3 O10 92.418(25) 1_565 . 2_555 n
NB6 BA3 O10 92.418(25) 1_565 . 2_655 n
NB6 BA3 O10 144.544(32) 1_565 . 3_665 n
NB6 BA3 O10 32.601(23) 1_565 . 3_675 n
NB6 BA3 O11 92.954(31) 1_565 . 1_555 n
NB6 BA3 O11 36.895(23) 1_565 . 2_665 n
NB6 BA3 O11 92.954(31) 1_565 . 3_565 n
NB6 BA3 P7 180.0 -1_666 . 1_555 n
NB6 BA3 O10 90.948(30) -1_666 . 1_455 n
NB6 BA3 O10 90.948(30) -1_666 . 1_565 n
NB6 BA3 O10 90.948(30) -1_666 . 2_555 n
NB6 BA3 O10 90.948(30) -1_666 . 2_655 n
NB6 BA3 O10 90.948(30) -1_666 . 3_665 n
NB6 BA3 O10 90.948(30) -1_666 . 3_675 n
NB6 BA3 O11 36.348(13) -1_666 . 1_555 n
NB6 BA3 O11 36.348(13) -1_666 . 2_665 n
NB6 BA3 O11 36.348(13) -1_666 . 3_565 n
P7 BA3 O10 89.052(30) 1_555 . 1_455 n
P7 BA3 O10 89.052(30) 1_555 . 1_565 n
P7 BA3 O10 89.052(30) 1_555 . 2_555 n
P7 BA3 O10 89.052(30) 1_555 . 2_655 n
P7 BA3 O10 89.052(30) 1_555 . 3_665 n
P7 BA3 O10 89.052(30) 1_555 . 3_675 n
P7 BA3 O11 143.652(13) 1_555 . 1_555 n
P7 BA3 O11 143.652(13) 1_555 . 2_665 n
P7 BA3 O11 143.652(13) 1_555 . 3_565 n
O10 BA3 O10 175.14(5) 1_455 . 1_565 n
O10 BA3 O10 55.51(5) 1_455 . 2_555 n
O10 BA3 O10 119.9727(17) 1_455 . 2_655 n
O10 BA3 O10 64.47(5) 1_455 . 3_665 n
O10 BA3 O10 119.9729(17) 1_455 . 3_675 n
O10 BA3 O11 92.091(29) 1_455 . 1_555 n
O10 BA3 O11 120.97(4) 1_455 . 2_665 n
O10 BA3 O11 59.265(22) 1_455 . 3_565 n
O10 BA3 O10 119.9729(17) 1_565 . 2_555 n
O10 BA3 O10 64.47(5) 1_565 . 2_655 n
O10 BA3 O10 119.9728(17) 1_565 . 3_665 n
O10 BA3 O10 55.51(5) 1_565 . 3_675 n
O10 BA3 O11 92.091(29) 1_565 . 1_555 n
O10 BA3 O11 59.265(22) 1_565 . 2_665 n
O10 BA3 O11 120.97(4) 1_565 . 3_565 n
O10 BA3 O10 175.14(5) 2_555 . 2_655 n
O10 BA3 O10 119.9728(17) 2_555 . 3_665 n
O10 BA3 O10 64.47(5) 2_555 . 3_675 n
O10 BA3 O11 120.97(4) 2_555 . 1_555 n
O10 BA3 O11 92.091(29) 2_555 . 2_665 n
O10 BA3 O11 59.265(22) 2_555 . 3_565 n
O10 BA3 O10 55.51(5) 2_655 . 3_665 n
O10 BA3 O10 119.9728(17) 2_655 . 3_675 n
O10 BA3 O11 59.265(22) 2_655 . 1_555 n
O10 BA3 O11 92.091(29) 2_655 . 2_665 n
O10 BA3 O11 120.97(4) 2_655 . 3_565 n
O10 BA3 O10 175.14(5) 3_665 . 3_675 n
O10 BA3 O11 59.265(22) 3_665 . 1_555 n
O10 BA3 O11 120.97(4) 3_665 . 2_665 n
O10 BA3 O11 92.091(29) 3_665 . 3_565 n
O10 BA3 O11 120.97(4) 3_675 . 1_555 n
O10 BA3 O11 59.265(22) 3_675 . 2_665 n
O10 BA3 O11 92.091(29) 3_675 . 3_565 n
O11 BA3 O11 61.765(21) 1_555 . 2_665 n
O11 BA3 O11 61.765(21) 1_555 . 3_565 n
O11 BA3 O11 61.765(21) 2_665 . 3_565 n
BA3 BA4 BA3 91.502(18) 1_445 . 1_545 n
BA3 BA4 BA3 91.502(18) 1_445 . 1_555 n
BA3 BA4 BA3 88.498(18) 1_445 . -1_556 n
BA3 BA4 BA3 88.498(18) 1_445 . -1_566 n
BA3 BA4 BA3 179.972 1_445 . -1_666 n
BA3 BA4 NA5 55.805(13) 1_445 . 1_555 n
BA3 BA4 NA5 124.195(13) 1_445 . -1_556 n
BA3 BA4 NB6 54.148(10) 1_445 . 1_445 n
BA3 BA4 NB6 54.148(10) 1_445 . 1_455 n
BA3 BA4 NB6 125.079(23) 1_445 . 1_555 n
BA3 BA4 NB6 54.921(23) 1_445 . -1_556 n
BA3 BA4 NB6 125.852(10) 1_445 . -1_656 n
BA3 BA4 NB6 125.852(10) 1_445 . -1_666 n
BA3 BA4 O10 45.764(9) 1_445 . 1_455 n
BA3 BA4 O10 45.764(9) 1_445 . 2_545 n
BA3 BA4 O10 93.382(25) 1_445 . 3_665 n
BA3 BA4 O10 134.236(9) 1_445 . -1_656 n
BA3 BA4 O10 134.236(9) 1_445 . -2_566 n
BA3 BA4 O10 86.618(25) 1_445 . -3_446 n
BA3 BA4 O11 44.249(9) 1_445 . 1_445 n
BA3 BA4 O11 135.751(9) 1_445 . 1_555 n
BA3 BA4 O11 44.249(9) 1_445 . 2_555 n
BA3 BA4 O11 135.751(9) 1_445 . 2_655 n
BA3 BA4 O11 90.0 1_445 . 3_555 n
BA3 BA4 BA3 91.502(18) 1_545 . 1_555 n
BA3 BA4 BA3 88.498(18) 1_545 . -1_556 n
BA3 BA4 BA3 179.9802 1_545 . -1_566 n
BA3 BA4 BA3 88.498(18) 1_545 . -1_666 n
BA3 BA4 NA5 55.805(13) 1_545 . 1_555 n
BA3 BA4 NA5 124.195(13) 1_545 . -1_556 n
BA3 BA4 NB6 54.148(10) 1_545 . 1_445 n
BA3 BA4 NB6 125.079(23) 1_545 . 1_455 n
BA3 BA4 NB6 54.148(10) 1_545 . 1_555 n
BA3 BA4 NB6 125.852(10) 1_545 . -1_556 n
BA3 BA4 NB6 54.921(23) 1_545 . -1_656 n
BA3 BA4 NB6 125.852(10) 1_545 . -1_666 n
BA3 BA4 O10 93.382(25) 1_545 . 1_455 n
BA3 BA4 O10 45.764(9) 1_545 . 2_545 n
BA3 BA4 O10 45.764(9) 1_545 . 3_665 n
BA3 BA4 O10 86.618(25) 1_545 . -1_656 n
BA3 BA4 O10 134.236(9) 1_545 . -2_566 n
BA3 BA4 O10 134.236(9) 1_545 . -3_446 n
BA3 BA4 O11 90.0 1_545 . 1_445 n
BA3 BA4 O11 90.0 1_545 . 1_555 n
BA3 BA4 O11 135.751(9) 1_545 . 2_555 n
BA3 BA4 O11 44.249(9) 1_545 . 2_655 n
BA3 BA4 O11 44.249(9) 1_545 . 3_555 n
BA3 BA4 BA3 179.9657 1_555 . -1_556 n
BA3 BA4 BA3 88.498(18) 1_555 . -1_566 n
BA3 BA4 BA3 88.498(18) 1_555 . -1_666 n
BA3 BA4 NA5 55.805(13) 1_555 . 1_555 n
BA3 BA4 NA5 124.195(13) 1_555 . -1_556 n
BA3 BA4 NB6 125.079(23) 1_555 . 1_445 n
BA3 BA4 NB6 54.148(10) 1_555 . 1_455 n
BA3 BA4 NB6 54.148(10) 1_555 . 1_555 n
BA3 BA4 NB6 125.852(10) 1_555 . -1_556 n
BA3 BA4 NB6 125.852(10) 1_555 . -1_656 n
BA3 BA4 NB6 54.921(23) 1_555 . -1_666 n
BA3 BA4 O10 45.764(9) 1_555 . 1_455 n
BA3 BA4 O10 93.382(25) 1_555 . 2_545 n
BA3 BA4 O10 45.764(9) 1_555 . 3_665 n
BA3 BA4 O10 134.236(9) 1_555 . -1_656 n
BA3 BA4 O10 86.618(25) 1_555 . -2_566 n
BA3 BA4 O10 134.236(9) 1_555 . -3_446 n
BA3 BA4 O11 135.751(9) 1_555 . 1_445 n
BA3 BA4 O11 44.249(9) 1_555 . 1_555 n
BA3 BA4 O11 89.9999 1_555 . 2_555 n
BA3 BA4 O11 90.0 1_555 . 2_655 n
BA3 BA4 O11 135.751(9) 1_555 . 3_555 n
BA3 BA4 BA3 91.502(18) -1_556 . -1_566 n
BA3 BA4 BA3 91.502(18) -1_556 . -1_666 n
BA3 BA4 NA5 124.195(13) -1_556 . 1_555 n
BA3 BA4 NA5 55.805(13) -1_556 . -1_556 n
BA3 BA4 NB6 54.921(23) -1_556 . 1_445 n
BA3 BA4 NB6 125.852(10) -1_556 . 1_455 n
BA3 BA4 NB6 125.852(10) -1_556 . 1_555 n
BA3 BA4 NB6 54.148(10) -1_556 . -1_556 n
BA3 BA4 NB6 54.148(10) -1_556 . -1_656 n
BA3 BA4 NB6 125.079(23) -1_556 . -1_666 n
BA3 BA4 O10 134.236(9) -1_556 . 1_455 n
BA3 BA4 O10 86.618(25) -1_556 . 2_545 n
BA3 BA4 O10 134.236(9) -1_556 . 3_665 n
BA3 BA4 O10 45.764(9) -1_556 . -1_656 n
BA3 BA4 O10 93.382(25) -1_556 . -2_566 n
BA3 BA4 O10 45.764(9) -1_556 . -3_446 n
BA3 BA4 O11 44.249(9) -1_556 . 1_445 n
BA3 BA4 O11 135.751(9) -1_556 . 1_555 n
BA3 BA4 O11 90.0 -1_556 . 2_555 n
BA3 BA4 O11 89.9999 -1_556 . 2_655 n
BA3 BA4 O11 44.249(9) -1_556 . 3_555 n
BA3 BA4 BA3 91.502(18) -1_566 . -1_666 n
BA3 BA4 NA5 124.195(13) -1_566 . 1_555 n
BA3 BA4 NA5 55.805(13) -1_566 . -1_556 n
BA3 BA4 NB6 125.852(10) -1_566 . 1_445 n
BA3 BA4 NB6 54.921(23) -1_566 . 1_455 n
BA3 BA4 NB6 125.852(10) -1_566 . 1_555 n
BA3 BA4 NB6 54.148(10) -1_566 . -1_556 n
BA3 BA4 NB6 125.079(23) -1_566 . -1_656 n
BA3 BA4 NB6 54.148(10) -1_566 . -1_666 n
BA3 BA4 O10 86.618(25) -1_566 . 1_455 n
BA3 BA4 O10 134.236(9) -1_566 . 2_545 n
BA3 BA4 O10 134.236(9) -1_566 . 3_665 n
BA3 BA4 O10 93.382(25) -1_566 . -1_656 n
BA3 BA4 O10 45.764(9) -1_566 . -2_566 n
BA3 BA4 O10 45.764(9) -1_566 . -3_446 n
BA3 BA4 O11 90.0 -1_566 . 1_445 n
BA3 BA4 O11 90.0 -1_566 . 1_555 n
BA3 BA4 O11 44.249(9) -1_566 . 2_555 n
BA3 BA4 O11 135.751(9) -1_566 . 2_655 n
BA3 BA4 O11 135.751(9) -1_566 . 3_555 n
BA3 BA4 NA5 124.195(13) -1_666 . 1_555 n
BA3 BA4 NA5 55.805(13) -1_666 . -1_556 n
BA3 BA4 NB6 125.852(10) -1_666 . 1_445 n
BA3 BA4 NB6 125.852(10) -1_666 . 1_455 n
BA3 BA4 NB6 54.921(23) -1_666 . 1_555 n
BA3 BA4 NB6 125.079(23) -1_666 . -1_556 n
BA3 BA4 NB6 54.148(10) -1_666 . -1_656 n
BA3 BA4 NB6 54.148(10) -1_666 . -1_666 n
BA3 BA4 O10 134.236(9) -1_666 . 1_455 n
BA3 BA4 O10 134.236(9) -1_666 . 2_545 n
BA3 BA4 O10 86.618(25) -1_666 . 3_665 n
BA3 BA4 O10 45.764(9) -1_666 . -1_656 n
BA3 BA4 O10 45.764(9) -1_666 . -2_566 n
BA3 BA4 O10 93.382(25) -1_666 . -3_446 n
BA3 BA4 O11 135.751(9) -1_666 . 1_445 n
BA3 BA4 O11 44.249(9) -1_666 . 1_555 n
BA3 BA4 O11 135.751(9) -1_666 . 2_555 n
BA3 BA4 O11 44.249(9) -1_666 . 2_655 n
BA3 BA4 O11 89.9999 -1_666 . 3_555 n
NA5 BA4 NA5 180.0 1_555 . -1_556 n
NA5 BA4 NB6 69.274(21) 1_555 . 1_445 n
NA5 BA4 NB6 69.274(21) 1_555 . 1_455 n
NA5 BA4 NB6 69.274(21) 1_555 . 1_555 n
NA5 BA4 NB6 110.726(21) 1_555 . -1_556 n
NA5 BA4 NB6 110.726(21) 1_555 . -1_656 n
NA5 BA4 NB6 110.726(21) 1_555 . -1_666 n
NA5 BA4 O10 37.577(22) 1_555 . 1_455 n
NA5 BA4 O10 37.577(22) 1_555 . 2_545 n
NA5 BA4 O10 37.577(22) 1_555 . 3_665 n
NA5 BA4 O10 142.423(22) 1_555 . -1_656 n
NA5 BA4 O10 142.423(22) 1_555 . -2_566 n
NA5 BA4 O10 142.423(22) 1_555 . -3_446 n
NA5 BA4 O11 90.0 1_555 . 1_445 n
NA5 BA4 O11 90.0 1_555 . 1_555 n
NA5 BA4 O11 90.0 1_555 . 2_555 n
NA5 BA4 O11 90.0 1_555 . 2_655 n
NA5 BA4 O11 90.0 1_555 . 3_555 n
NA5 BA4 NB6 110.726(21) -1_556 . 1_445 n
NA5 BA4 NB6 110.726(21) -1_556 . 1_455 n
NA5 BA4 NB6 110.726(21) -1_556 . 1_555 n
NA5 BA4 NB6 69.274(21) -1_556 . -1_556 n
NA5 BA4 NB6 69.274(21) -1_556 . -1_656 n
NA5 BA4 NB6 69.274(21) -1_556 . -1_666 n
NA5 BA4 O10 142.423(22) -1_556 . 1_455 n
NA5 BA4 O10 142.423(22) -1_556 . 2_545 n
NA5 BA4 O10 142.423(22) -1_556 . 3_665 n
NA5 BA4 O10 37.577(22) -1_556 . -1_656 n
NA5 BA4 O10 37.577(22) -1_556 . -2_566 n
NA5 BA4 O10 37.577(22) -1_556 . -3_446 n
NA5 BA4 O11 90.0 -1_556 . 1_445 n
NA5 BA4 O11 90.0 -1_556 . 1_555 n
NA5 BA4 O11 90.0 -1_556 . 2_555 n
NA5 BA4 O11 90.0 -1_556 . 2_655 n
NA5 BA4 O11 90.0 -1_556 . 3_555 n
NB6 BA4 NB6 108.188(22) 1_445 . 1_455 n
NB6 BA4 NB6 108.188(22) 1_445 . 1_555 n
NB6 BA4 NB6 71.812(22) 1_445 . -1_556 n
NB6 BA4 NB6 71.812(22) 1_445 . -1_656 n
NB6 BA4 NB6 180.0 1_445 . -1_666 n
NB6 BA4 O10 90.270(24) 1_445 . 1_455 n
NB6 BA4 O10 31.697(27) 1_445 . 2_545 n
NB6 BA4 O10 90.270(24) 1_445 . 3_665 n
NB6 BA4 O10 89.730(24) 1_445 . -1_656 n
NB6 BA4 O10 148.303(27) 1_445 . -2_566 n
NB6 BA4 O10 89.730(24) 1_445 . -3_446 n
NB6 BA4 O11 35.906(11) 1_445 . 1_445 n
NB6 BA4 O11 144.094(11) 1_445 . 1_555 n
NB6 BA4 O11 90.0 1_445 . 2_555 n
NB6 BA4 O11 89.9999 1_445 . 2_655 n
NB6 BA4 O11 35.906(11) 1_445 . 3_555 n
NB6 BA4 NB6 108.188(22) 1_455 . 1_555 n
NB6 BA4 NB6 71.812(22) 1_455 . -1_556 n
NB6 BA4 NB6 180.0 1_455 . -1_656 n
NB6 BA4 NB6 71.812(22) 1_455 . -1_666 n
NB6 BA4 O10 31.697(27) 1_455 . 1_455 n
NB6 BA4 O10 90.270(24) 1_455 . 2_545 n
NB6 BA4 O10 90.270(24) 1_455 . 3_665 n
NB6 BA4 O10 148.303(27) 1_455 . -1_656 n
NB6 BA4 O10 89.730(24) 1_455 . -2_566 n
NB6 BA4 O10 89.730(24) 1_455 . -3_446 n
NB6 BA4 O11 90.0 1_455 . 1_445 n
NB6 BA4 O11 90.0 1_455 . 1_555 n
NB6 BA4 O11 35.906(11) 1_455 . 2_555 n
NB6 BA4 O11 144.094(11) 1_455 . 2_655 n
NB6 BA4 O11 144.094(11) 1_455 . 3_555 n
NB6 BA4 NB6 180.0 1_555 . -1_556 n
NB6 BA4 NB6 71.812(22) 1_555 . -1_656 n
NB6 BA4 NB6 71.812(22) 1_555 . -1_666 n
NB6 BA4 O10 90.270(24) 1_555 . 1_455 n
NB6 BA4 O10 90.270(24) 1_555 . 2_545 n
NB6 BA4 O10 31.697(27) 1_555 . 3_665 n
NB6 BA4 O10 89.730(24) 1_555 . -1_656 n
NB6 BA4 O10 89.730(24) 1_555 . -2_566 n
NB6 BA4 O10 148.303(27) 1_555 . -3_446 n
NB6 BA4 O11 144.094(11) 1_555 . 1_445 n
NB6 BA4 O11 35.906(11) 1_555 . 1_555 n
NB6 BA4 O11 144.094(11) 1_555 . 2_555 n
NB6 BA4 O11 35.906(11) 1_555 . 2_655 n
NB6 BA4 O11 89.9999 1_555 . 3_555 n
NB6 BA4 NB6 108.188(22) -1_556 . -1_656 n
NB6 BA4 NB6 108.188(22) -1_556 . -1_666 n
NB6 BA4 O10 89.730(24) -1_556 . 1_455 n
NB6 BA4 O10 89.730(24) -1_556 . 2_545 n
NB6 BA4 O10 148.303(27) -1_556 . 3_665 n
NB6 BA4 O10 90.270(24) -1_556 . -1_656 n
NB6 BA4 O10 90.270(24) -1_556 . -2_566 n
NB6 BA4 O10 31.697(27) -1_556 . -3_446 n
NB6 BA4 O11 35.906(11) -1_556 . 1_445 n
NB6 BA4 O11 144.094(11) -1_556 . 1_555 n
NB6 BA4 O11 35.906(11) -1_556 . 2_555 n
NB6 BA4 O11 144.094(11) -1_556 . 2_655 n
NB6 BA4 O11 90.0001 -1_556 . 3_555 n
NB6 BA4 NB6 108.188(22) -1_656 . -1_666 n
NB6 BA4 O10 148.303(27) -1_656 . 1_455 n
NB6 BA4 O10 89.730(24) -1_656 . 2_545 n
NB6 BA4 O10 89.730(24) -1_656 . 3_665 n
NB6 BA4 O10 31.697(27) -1_656 . -1_656 n
NB6 BA4 O10 90.270(24) -1_656 . -2_566 n
NB6 BA4 O10 90.270(24) -1_656 . -3_446 n
NB6 BA4 O11 90.0 -1_656 . 1_445 n
NB6 BA4 O11 90.0 -1_656 . 1_555 n
NB6 BA4 O11 144.094(11) -1_656 . 2_555 n
NB6 BA4 O11 35.906(11) -1_656 . 2_655 n
NB6 BA4 O11 35.906(11) -1_656 . 3_555 n
NB6 BA4 O10 89.730(24) -1_666 . 1_455 n
NB6 BA4 O10 148.303(27) -1_666 . 2_545 n
NB6 BA4 O10 89.730(24) -1_666 . 3_665 n
NB6 BA4 O10 90.270(24) -1_666 . -1_656 n
NB6 BA4 O10 31.697(27) -1_666 . -2_566 n
NB6 BA4 O10 90.270(24) -1_666 . -3_446 n
NB6 BA4 O11 144.094(11) -1_666 . 1_445 n
NB6 BA4 O11 35.906(11) -1_666 . 1_555 n
NB6 BA4 O11 89.9999 -1_666 . 2_555 n
NB6 BA4 O11 90.0 -1_666 . 2_655 n
NB6 BA4 O11 144.094(11) -1_666 . 3_555 n
O10 BA4 O10 63.76(4) 1_455 . 2_545 n
O10 BA4 O10 63.76(4) 1_455 . 3_665 n
O10 BA4 O10 180.0 1_455 . -1_656 n
O10 BA4 O10 116.24(4) 1_455 . -2_566 n
O10 BA4 O10 116.24(4) 1_455 . -3_446 n
O10 BA4 O11 90.0001 1_455 . 1_445 n
O10 BA4 O11 89.9999 1_455 . 1_555 n
O10 BA4 O11 58.121(18) 1_455 . 2_555 n
O10 BA4 O11 121.879(18) 1_455 . 2_655 n
O10 BA4 O11 121.879(18) 1_455 . 3_555 n
O10 BA4 O10 63.76(4) 2_545 . 3_665 n
O10 BA4 O10 116.24(4) 2_545 . -1_656 n
O10 BA4 O10 180.0 2_545 . -2_566 n
O10 BA4 O10 116.24(4) 2_545 . -3_446 n
O10 BA4 O11 58.121(18) 2_545 . 1_445 n
O10 BA4 O11 121.879(18) 2_545 . 1_555 n
O10 BA4 O11 89.9999 2_545 . 2_555 n
O10 BA4 O11 90.0001 2_545 . 2_655 n
O10 BA4 O11 58.121(18) 2_545 . 3_555 n
O10 BA4 O10 116.24(4) 3_665 . -1_656 n
O10 BA4 O10 116.24(4) 3_665 . -2_566 n
O10 BA4 O10 179.9802 3_665 . -3_446 n
O10 BA4 O11 121.879(18) 3_665 . 1_445 n
O10 BA4 O11 58.121(18) 3_665 . 1_555 n
O10 BA4 O11 121.879(18) 3_665 . 2_555 n
O10 BA4 O11 58.121(18) 3_665 . 2_655 n
O10 BA4 O11 89.9999 3_665 . 3_555 n
O10 BA4 O10 63.76(4) -1_656 . -2_566 n
O10 BA4 O10 63.76(4) -1_656 . -3_446 n
O10 BA4 O11 89.9999 -1_656 . 1_445 n
O10 BA4 O11 90.0001 -1_656 . 1_555 n
O10 BA4 O11 121.879(18) -1_656 . 2_555 n
O10 BA4 O11 58.121(18) -1_656 . 2_655 n
O10 BA4 O11 58.121(18) -1_656 . 3_555 n
O10 BA4 O10 63.76(4) -2_566 . -3_446 n
O10 BA4 O11 121.879(18) -2_566 . 1_445 n
O10 BA4 O11 58.121(18) -2_566 . 1_555 n
O10 BA4 O11 90.0001 -2_566 . 2_555 n
O10 BA4 O11 89.9999 -2_566 . 2_655 n
O10 BA4 O11 121.879(18) -2_566 . 3_555 n
O10 BA4 O11 58.121(18) -3_446 . 1_445 n
O10 BA4 O11 121.879(18) -3_446 . 1_555 n
O10 BA4 O11 58.121(18) -3_446 . 2_555 n
O10 BA4 O11 121.879(18) -3_446 . 2_655 n
O10 BA4 O11 90.0001 -3_446 . 3_555 n
O11 BA4 O11 180.0 1_445 . 1_555 n
O11 BA4 O11 60.0 1_445 . 2_555 n
O11 BA4 O11 120.0 1_445 . 2_655 n
O11 BA4 O11 60.0 1_445 . 3_555 n
O11 BA4 O11 120.0 1_555 . 2_555 n
O11 BA4 O11 60.0 1_555 . 2_655 n
O11 BA4 O11 120.0 1_555 . 3_555 n
O11 BA4 O11 180.0 2_555 . 2_655 n
O11 BA4 O11 120.0 2_555 . 3_555 n
O11 BA4 O11 60.0 2_655 . 3_555 n
BA1 NA5 BA2 73.59(5) 1_555 . 1_445 n
BA1 NA5 BA2 73.59(5) 1_555 . 1_455 n
BA1 NA5 BA2 73.59(5) 1_555 . 1_555 n
BA1 NA5 BA3 112.42(4) 1_555 . 1_445 n
BA1 NA5 BA3 112.42(4) 1_555 . 1_545 n
BA1 NA5 BA3 112.42(4) 1_555 . 1_555 n
BA1 NA5 BA4 180.0 1_555 . 1_555 n
BA1 NA5 O9 51.41(5) 1_555 . 1_545 n
BA1 NA5 O9 51.41(5) 1_555 . 2_665 n
BA1 NA5 O9 51.41(5) 1_555 . 3_455 n
BA1 NA5 O10 126.72(6) 1_555 . 1_455 n
BA1 NA5 O10 126.72(6) 1_555 . 2_545 n
BA1 NA5 O10 126.72(6) 1_555 . 3_665 n
BA2 NA5 BA2 112.35(4) 1_445 . 1_455 n
BA2 NA5 BA2 112.35(4) 1_445 . 1_555 n
BA2 NA5 BA3 70.391(14) 1_445 . 1_445 n
BA2 NA5 BA3 70.390(14) 1_445 . 1_545 n
BA2 NA5 BA3 173.99(8) 1_445 . 1_555 n
BA2 NA5 BA4 106.41(5) 1_445 . 1_555 n
BA2 NA5 O9 56.556(23) 1_445 . 1_545 n
BA2 NA5 O9 125.00(10) 1_445 . 2_665 n
BA2 NA5 O9 56.555(23) 1_445 . 3_455 n
BA2 NA5 O10 123.601(30) 1_445 . 1_455 n
BA2 NA5 O10 53.132(34) 1_445 . 2_545 n
BA2 NA5 O10 123.599(30) 1_445 . 3_665 n
BA2 NA5 BA2 112.35(4) 1_455 . 1_555 n
BA2 NA5 BA3 70.390(14) 1_455 . 1_445 n
BA2 NA5 BA3 173.99(8) 1_455 . 1_545 n
BA2 NA5 BA3 70.390(14) 1_455 . 1_555 n
BA2 NA5 BA4 106.41(5) 1_455 . 1_555 n
BA2 NA5 O9 125.00(10) 1_455 . 1_545 n
BA2 NA5 O9 56.554(23) 1_455 . 2_665 n
BA2 NA5 O9 56.556(23) 1_455 . 3_455 n
BA2 NA5 O10 53.133(34) 1_455 . 1_455 n
BA2 NA5 O10 123.600(30) 1_455 . 2_545 n
BA2 NA5 O10 123.600(30) 1_455 . 3_665 n
BA2 NA5 BA3 173.99(8) 1_555 . 1_445 n
BA2 NA5 BA3 70.390(14) 1_555 . 1_545 n
BA2 NA5 BA3 70.391(14) 1_555 . 1_555 n
BA2 NA5 BA4 106.41(5) 1_555 . 1_555 n
BA2 NA5 O9 56.554(23) 1_555 . 1_545 n
BA2 NA5 O9 56.556(23) 1_555 . 2_665 n
BA2 NA5 O9 125.00(10) 1_555 . 3_455 n
BA2 NA5 O10 123.600(30) 1_555 . 1_455 n
BA2 NA5 O10 123.600(30) 1_555 . 2_545 n
BA2 NA5 O10 53.132(34) 1_555 . 3_665 n
BA3 NA5 BA3 106.37(5) 1_445 . 1_545 n
BA3 NA5 BA3 106.37(5) 1_445 . 1_555 n
BA3 NA5 BA4 67.58(4) 1_445 . 1_555 n
BA3 NA5 O9 126.811(22) 1_445 . 1_545 n
BA3 NA5 O9 126.809(22) 1_445 . 2_665 n
BA3 NA5 O9 61.007(29) 1_445 . 3_455 n
BA3 NA5 O10 53.236(23) 1_445 . 1_455 n
BA3 NA5 O10 53.236(23) 1_445 . 2_545 n
BA3 NA5 O10 120.86(10) 1_445 . 3_665 n
BA3 NA5 BA3 106.37(5) 1_545 . 1_555 n
BA3 NA5 BA4 67.58(4) 1_545 . 1_555 n
BA3 NA5 O9 61.007(29) 1_545 . 1_545 n
BA3 NA5 O9 126.811(22) 1_545 . 2_665 n
BA3 NA5 O9 126.809(22) 1_545 . 3_455 n
BA3 NA5 O10 120.86(10) 1_545 . 1_455 n
BA3 NA5 O10 53.236(23) 1_545 . 2_545 n
BA3 NA5 O10 53.236(23) 1_545 . 3_665 n
BA3 NA5 BA4 67.58(4) 1_555 . 1_555 n
BA3 NA5 O9 126.809(22) 1_555 . 1_545 n
BA3 NA5 O9 61.007(29) 1_555 . 2_665 n
BA3 NA5 O9 126.811(22) 1_555 . 3_455 n
BA3 NA5 O10 53.236(23) 1_555 . 1_455 n
BA3 NA5 O10 120.86(10) 1_555 . 2_545 n
BA3 NA5 O10 53.236(23) 1_555 . 3_665 n
BA4 NA5 O9 128.59(5) 1_555 . 1_545 n
BA4 NA5 O9 128.59(5) 1_555 . 2_665 n
BA4 NA5 O9 128.59(5) 1_555 . 3_455 n
BA4 NA5 O10 53.28(6) 1_555 . 1_455 n
BA4 NA5 O10 53.28(6) 1_555 . 2_545 n
BA4 NA5 O10 53.28(6) 1_555 . 3_665 n
O9 NA5 O9 85.21(8) 1_545 . 2_665 n
O9 NA5 O9 85.21(8) 1_545 . 3_455 n
O9 NA5 O10 178.13(11) 1_545 . 1_455 n
O9 NA5 O10 93.420(22) 1_545 . 2_545 n
O9 NA5 O10 93.419(22) 1_545 . 3_665 n
O9 NA5 O9 85.21(8) 2_665 . 3_455 n
O9 NA5 O10 93.419(22) 2_665 . 1_455 n
O9 NA5 O10 178.13(11) 2_665 . 2_545 n
O9 NA5 O10 93.420(22) 2_665 . 3_665 n
O9 NA5 O10 93.420(22) 3_455 . 1_455 n
O9 NA5 O10 93.419(22) 3_455 . 2_545 n
O9 NA5 O10 178.13(11) 3_455 . 3_665 n
O10 NA5 O10 87.92(9) 1_455 . 2_545 n
O10 NA5 O10 87.92(9) 1_455 . 3_665 n
O10 NA5 O10 87.92(9) 2_545 . 3_665 n
BA2 NB6 BA3 73.243(30) 1_555 . 1_545 n
BA2 NB6 BA3 73.244(30) 1_555 . 1_555 n
BA2 NB6 BA3 73.243(30) 1_555 . 1_655 n
BA2 NB6 BA3 179.972 1_555 . -1_666 n
BA2 NB6 BA4 110.726(21) 1_555 . 1_555 n
BA2 NB6 BA4 110.725(21) 1_555 . 1_655 n
BA2 NB6 BA4 110.726(21) 1_555 . 1_665 n
BA2 NB6 O10 55.91(4) 1_555 . 1_555 n
BA2 NB6 O10 55.91(4) 1_555 . 2_655 n
BA2 NB6 O10 55.91(4) 1_555 . 3_665 n
BA2 NB6 O11 127.118(30) 1_555 . 1_555 n
BA2 NB6 O11 127.117(30) 1_555 . 2_655 n
BA2 NB6 O11 127.117(30) 1_555 . 3_665 n
BA3 NB6 BA3 112.044(27) 1_545 . 1_555 n
BA3 NB6 BA3 112.044(27) 1_545 . 1_655 n
BA3 NB6 BA3 106.757(30) 1_545 . -1_666 n
BA3 NB6 BA4 69.772(9) 1_545 . 1_555 n
BA3 NB6 BA4 69.772(9) 1_545 . 1_655 n
BA3 NB6 BA4 176.03(5) 1_545 . 1_665 n
BA3 NB6 O10 56.076(14) 1_545 . 1_555 n
BA3 NB6 O10 129.16(6) 1_545 . 2_655 n
BA3 NB6 O10 56.076(14) 1_545 . 3_665 n
BA3 NB6 O11 123.762(18) 1_545 . 1_555 n
BA3 NB6 O11 53.874(18) 1_545 . 2_655 n
BA3 NB6 O11 123.763(18) 1_545 . 3_665 n
BA3 NB6 BA3 112.044(27) 1_555 . 1_655 n
BA3 NB6 BA3 106.757(30) 1_555 . -1_666 n
BA3 NB6 BA4 69.772(9) 1_555 . 1_555 n
BA3 NB6 BA4 176.03(5) 1_555 . 1_655 n
BA3 NB6 BA4 69.772(9) 1_555 . 1_665 n
BA3 NB6 O10 129.16(6) 1_555 . 1_555 n
BA3 NB6 O10 56.076(14) 1_555 . 2_655 n
BA3 NB6 O10 56.076(14) 1_555 . 3_665 n
BA3 NB6 O11 53.874(18) 1_555 . 1_555 n
BA3 NB6 O11 123.762(18) 1_555 . 2_655 n
BA3 NB6 O11 123.762(18) 1_555 . 3_665 n
BA3 NB6 BA3 106.757(30) 1_655 . -1_666 n
BA3 NB6 BA4 176.03(5) 1_655 . 1_555 n
BA3 NB6 BA4 69.772(9) 1_655 . 1_655 n
BA3 NB6 BA4 69.772(9) 1_655 . 1_665 n
BA3 NB6 O10 56.076(14) 1_655 . 1_555 n
BA3 NB6 O10 56.076(14) 1_655 . 2_655 n
BA3 NB6 O10 129.16(6) 1_655 . 3_665 n
BA3 NB6 O11 123.762(18) 1_655 . 1_555 n
BA3 NB6 O11 123.763(18) 1_655 . 2_655 n
BA3 NB6 O11 53.874(18) 1_655 . 3_665 n
BA3 NB6 BA4 69.274(21) -1_666 . 1_555 n
BA3 NB6 BA4 69.274(21) -1_666 . 1_655 n
BA3 NB6 BA4 69.274(21) -1_666 . 1_665 n
BA3 NB6 O10 124.09(4) -1_666 . 1_555 n
BA3 NB6 O10 124.09(4) -1_666 . 2_655 n
BA3 NB6 O10 124.09(4) -1_666 . 3_665 n
BA3 NB6 O11 52.883(30) -1_666 . 1_555 n
BA3 NB6 O11 52.883(30) -1_666 . 2_655 n
BA3 NB6 O11 52.883(30) -1_666 . 3_665 n
BA4 NB6 BA4 108.188(22) 1_555 . 1_655 n
BA4 NB6 BA4 108.188(22) 1_555 . 1_665 n
BA4 NB6 O10 125.848(9) 1_555 . 1_555 n
BA4 NB6 O10 125.848(9) 1_555 . 2_655 n
BA4 NB6 O10 54.813(33) 1_555 . 3_665 n
BA4 NB6 O11 54.094(11) 1_555 . 1_555 n
BA4 NB6 O11 54.094(11) 1_555 . 2_655 n
BA4 NB6 O11 122.16(5) 1_555 . 3_665 n
BA4 NB6 BA4 108.188(22) 1_655 . 1_665 n
BA4 NB6 O10 54.813(33) 1_655 . 1_555 n
BA4 NB6 O10 125.848(9) 1_655 . 2_655 n
BA4 NB6 O10 125.848(9) 1_655 . 3_665 n
BA4 NB6 O11 122.16(5) 1_655 . 1_555 n
BA4 NB6 O11 54.094(11) 1_655 . 2_655 n
BA4 NB6 O11 54.094(11) 1_655 . 3_665 n
BA4 NB6 O10 125.848(9) 1_665 . 1_555 n
BA4 NB6 O10 54.813(33) 1_665 . 2_655 n
BA4 NB6 O10 125.848(9) 1_665 . 3_665 n
BA4 NB6 O11 54.094(11) 1_665 . 1_555 n
BA4 NB6 O11 122.16(5) 1_665 . 2_655 n
BA4 NB6 O11 54.094(11) 1_665 . 3_665 n
O10 NB6 O10 91.65(6) 1_555 . 2_655 n
O10 NB6 O10 91.65(6) 1_555 . 3_665 n
O10 NB6 O11 176.97(7) 1_555 . 1_555 n
O10 NB6 O11 90.459(23) 1_555 . 2_655 n
O10 NB6 O11 90.459(23) 1_555 . 3_665 n
O10 NB6 O10 91.65(6) 2_655 . 3_665 n
O10 NB6 O11 90.459(23) 2_655 . 1_555 n
O10 NB6 O11 176.97(7) 2_655 . 2_655 n
O10 NB6 O11 90.459(23) 2_655 . 3_665 n
O10 NB6 O11 90.459(23) 3_665 . 1_555 n
O10 NB6 O11 90.459(23) 3_665 . 2_655 n
O10 NB6 O11 176.97(7) 3_665 . 3_665 n
O11 NB6 O11 87.35(4) 1_555 . 2_655 n
O11 NB6 O11 87.35(4) 1_555 . 3_665 n
O11 NB6 O11 87.35(4) 2_655 . 3_665 n
BA3 P7 O8 180.0 1_555 . 1_555 n
BA3 P7 O9 69.18(6) 1_555 . 1_555 n
BA3 P7 O9 69.18(6) 1_555 . 2_665 n
BA3 P7 O9 69.18(6) 1_555 . 3_565 n
O8 P7 O9 110.82(6) 1_555 . 1_555 n
O8 P7 O9 110.82(6) 1_555 . 2_665 n
O8 P7 O9 110.82(6) 1_555 . 3_565 n
O9 P7 O9 108.09(6) 1_555 . 2_665 n
O9 P7 O9 108.09(6) 1_555 . 3_565 n
O9 P7 O9 108.09(6) 2_665 . 3_565 n
BA2 O8 P7 179.972 -1_665 . 1_555 n
BA1 O9 BA2 94.646(26) 1_565 . 1_455 n
BA1 O9 BA2 94.647(26) 1_565 . 1_565 n
BA1 O9 NA5 86.18(6) 1_565 . 1_565 n
BA1 O9 P7 111.59(6) 1_565 . 1_555 n
BA2 O9 BA2 157.76(5) 1_455 . 1_565 n
BA2 O9 NA5 80.256(24) 1_455 . 1_565 n
BA2 O9 P7 97.638(23) 1_455 . 1_555 n
BA2 O9 NA5 80.257(24) 1_565 . 1_565 n
BA2 O9 P7 97.640(23) 1_565 . 1_555 n
NA5 O9 P7 162.23(9) 1_565 . 1_555 n
BA2 O10 BA3 92.037(29) 1_555 . 1_545 n
BA2 O10 BA3 92.037(29) 1_555 . 1_655 n
BA2 O10 BA4 176.36(5) 1_555 . 1_655 n
BA2 O10 NA5 87.21(7) 1_555 . 1_655 n
BA2 O10 NB6 90.15(6) 1_555 . 1_555 n
BA3 O10 BA3 175.14(5) 1_545 . 1_655 n
BA3 O10 BA4 87.883(29) 1_545 . 1_655 n
BA3 O10 NA5 88.772(26) 1_545 . 1_655 n
BA3 O10 NB6 91.323(26) 1_545 . 1_555 n
BA3 O10 BA4 87.883(29) 1_655 . 1_655 n
BA3 O10 NA5 88.772(26) 1_655 . 1_655 n
BA3 O10 NB6 91.323(26) 1_655 . 1_555 n
BA4 O10 NA5 89.14(6) 1_655 . 1_655 n
BA4 O10 NB6 93.49(4) 1_655 . 1_555 n
NA5 O10 NB6 177.37(8) 1_655 . 1_555 n
BA3 O11 BA3 179.972 1_555 . -1_666 n
BA3 O11 BA4 90.0 1_555 . 1_555 n
BA3 O11 BA4 90.0 1_555 . 1_665 n
BA3 O11 NB6 89.230(31) 1_555 . 1_555 n
BA3 O11 NB6 90.770(31) 1_555 . -1_666 n
BA3 O11 BA4 90.0 -1_666 . 1_555 n
BA3 O11 BA4 90.0 -1_666 . 1_665 n
BA3 O11 NB6 90.770(31) -1_666 . 1_555 n
BA3 O11 NB6 89.230(31) -1_666 . -1_666 n
BA4 O11 BA4 180.0 1_555 . 1_665 n
BA4 O11 NB6 90.0 1_555 . 1_555 n
BA4 O11 NB6 90.0 1_555 . -1_666 n
BA4 O11 NB6 90.0 1_665 . 1_555 n
BA4 O11 NB6 90.0 1_665 . -1_666 n
NB6 O11 NB6 179.9802 1_555 . -1_666 n

loop_
_geom_bond_atom_site_label_1
_geom_bond_atom_site_label_2
_geom_bond_distance
_geom_bond_site_symmetry_1
_geom_bond_site_symmetry_2
_geom_bond_publ_flag
BA1 BA2 4.2530(7) . 1_445 n
BA1 BA2 4.2530(7) . 1_455 n
BA1 BA2 4.2530(7) . 1_555 n
BA1 BA2 4.2530(7) . -1_555 n
BA1 BA2 4.2530(7) . -1_655 n
BA1 BA2 4.2530(7) . -1_665 n
BA1 NA5 3.5980(27) . 1_555 n
BA1 NA5 3.5980(27) . -1_555 n
BA1 P7 3.6898(6) . 1_445 n
BA1 P7 3.6898(6) . 1_545 n
BA1 P7 3.6898(6) . 1_555 n
BA1 P7 3.6898(6) . -1_555 n
BA1 P7 3.6898(6) . -1_565 n
BA1 P7 3.6898(6) . -1_665 n
BA1 O8 3.359090(10) . 1_445 n
BA1 O8 3.359080(10) . 1_545 n
BA1 O8 3.359090(10) . 1_555 n
BA1 O8 3.359090(10) . -1_555 n
BA1 O8 3.359080(10) . -1_565 n
BA1 O8 3.359090(10) . -1_665 n
BA1 O9 2.8187(10) . 1_545 n
BA1 O9 2.8187(10) . 2_665 n
BA1 O9 2.8187(10) . 3_455 n
BA1 O9 2.8187(10) . -1_565 n
BA1 O9 2.8187(10) . -2_445 n
BA1 O9 2.8187(10) . -3_655 n
BA2 BA1 4.2530(7) . 1_555 n
BA2 BA1 4.2530(7) . 1_655 n
BA2 BA1 4.2530(7) . 1_665 n
BA2 BA3 4.1140(10) . 1_545 n
BA2 BA3 4.1141(10) . 1_555 n
BA2 BA3 4.1140(10) . 1_655 n
BA2 NA5 3.5018(8) . 1_555 n
BA2 NA5 3.5017(8) . 1_655 n
BA2 NA5 3.5018(8) . 1_665 n
BA2 NB6 3.3867(16) . 1_555 n
BA2 P7 3.5289(6) . 1_545 n
BA2 P7 3.5290(6) . 1_555 n
BA2 P7 3.5289(6) . 1_655 n
BA2 O8 2.6059(21) . -1_665 n
BA2 O9 2.96468(26) . 1_545 n
BA2 O9 2.96473(26) . 1_655 n
BA2 O9 2.96477(26) . 2_665 n
BA2 O9 2.96465(26) . 2_765 n
BA2 O9 2.96471(26) . 3_555 n
BA2 O9 2.96471(26) . 3_565 n
BA2 O10 2.8048(14) . 1_555 n
BA2 O10 2.8048(14) . 2_655 n
BA2 O10 2.8048(14) . 3_665 n
BA3 BA2 4.1140(10) . 1_455 n
BA3 BA2 4.1141(10) . 1_555 n
BA3 BA2 4.1140(10) . 1_565 n
BA3 BA4 4.0612(6) . 1_555 n
BA3 BA4 4.0612(6) . 1_565 n
BA3 BA4 4.0612(6) . 1_665 n
BA3 NA5 3.6337(11) . 1_555 n
BA3 NA5 3.6337(11) . 1_565 n
BA3 NA5 3.6337(11) . 1_665 n
BA3 NB6 3.5080(5) . 1_455 n
BA3 NB6 3.5080(5) . 1_555 n
BA3 NB6 3.5080(5) . 1_565 n
BA3 NB6 3.5535(16) . -1_666 n
BA3 P7 3.4570(21) . 1_555 n
BA3 O9 3.2483(13) . 1_555 n
BA3 O9 3.2483(13) . 2_665 n
BA3 O9 3.2483(13) . 3_565 n
BA3 O10 2.91167(6) . 1_455 n
BA3 O10 2.91168(6) . 1_565 n
BA3 O10 2.91168(6) . 2_555 n
BA3 O10 2.91167(6) . 2_655 n
BA3 O10 2.91168(6) . 3_665 n
BA3 O10 2.91167(6) . 3_675 n
BA3 O11 2.8338(9) . 1_555 n
BA3 O11 2.8338(9) . 2_665 n
BA3 O11 2.8338(9) . 3_565 n
BA4 BA3 4.0612(6) . 1_445 n
BA4 BA3 4.0612(6) . 1_545 n
BA4 BA3 4.0612(6) . 1_555 n
BA4 BA3 4.0612(6) . -1_556 n
BA4 BA3 4.0612(6) . -1_566 n
BA4 BA3 4.0612(6) . -1_666 n
BA4 NA5 3.6683(27) . 1_555 n
BA4 NA5 3.6683(27) . -1_556 n
BA4 NB6 3.5915(5) . 1_445 n
BA4 NB6 3.5915(5) . 1_455 n
BA4 NB6 3.5915(5) . 1_555 n
BA4 NB6 3.5915(5) . -1_556 n
BA4 NB6 3.5915(5) . -1_656 n
BA4 NB6 3.5915(5) . -1_666 n
BA4 O10 2.9407(11) . 1_455 n
BA4 O10 2.9407(11) . 2_545 n
BA4 O10 2.9407(11) . 3_665 n
BA4 O10 2.9407(11) . -1_656 n
BA4 O10 2.9407(11) . -2_566 n
BA4 O10 2.9407(11) . -3_446 n
BA4 O11 2.909050(10) . 1_445 n
BA4 O11 2.909050(10) . 1_555 n
BA4 O11 2.909050(10) . 2_555 n
BA4 O11 2.909050(10) . 2_655 n
BA4 O11 2.909050(10) . 3_555 n
BA4 O11 2.909050(10) . 3_565 n
NA5 BA1 3.5980(27) . 1_555 n
NA5 BA2 3.5018(8) . 1_445 n
NA5 BA2 3.5017(8) . 1_455 n
NA5 BA2 3.5018(8) . 1_555 n
NA5 BA3 3.6337(11) . 1_445 n
NA5 BA3 3.6337(11) . 1_545 n
NA5 BA3 3.6337(11) . 1_555 n
NA5 BA4 3.6683(27) . 1_555 n
NA5 O9 2.4317(21) . 1_545 n
NA5 O9 2.4317(21) . 2_665 n
NA5 O9 2.4317(21) . 3_455 n
NA5 O10 2.2373(23) . 1_455 n
NA5 O10 2.2373(23) . 2_545 n
NA5 O10 2.2373(23) . 3_665 n
NB6 BA2 3.3867(16) . 1_555 n
NB6 BA3 3.5080(5) . 1_545 n
NB6 BA3 3.5080(5) . 1_555 n
NB6 BA3 3.5080(5) . 1_655 n
NB6 BA3 3.5535(16) . -1_666 n
NB6 BA4 3.5915(5) . 1_555 n
NB6 BA4 3.5915(5) . 1_655 n
NB6 BA4 3.5915(5) . 1_665 n
NB6 O10 1.8906(12) . 1_555 n
NB6 O10 1.8906(12) . 2_655 n
NB6 O10 1.8906(12) . 3_665 n
NB6 O11 2.1063(9) . 1_555 n
NB6 O11 2.1063(9) . 2_655 n
NB6 O11 2.1063(9) . 3_665 n
P7 BA1 3.6898(6) . 1_555 n
P7 BA1 3.6898(6) . 1_565 n
P7 BA1 3.6898(6) . 1_665 n
P7 BA2 3.5289(6) . 1_455 n
P7 BA2 3.5290(6) . 1_555 n
P7 BA2 3.5289(6) . 1_565 n
P7 BA3 3.4570(21) . 1_555 n
P7 O8 1.5296(25) . 1_555 n
P7 O9 1.5602(12) . 1_555 n
P7 O9 1.5602(12) . 2_665 n
P7 O9 1.5602(12) . 3_565 n
O8 BA1 3.359090(10) . 1_555 n
O8 BA1 3.359080(10) . 1_565 n
O8 BA1 3.359090(10) . 1_665 n
O8 BA2 2.6059(21) . -1_665 n
O8 P7 1.5296(25) . 1_555 n
O9 BA1 2.8187(10) . 1_565 n
O9 BA2 2.96473(26) . 1_455 n
O9 BA2 2.96468(26) . 1_565 n
O9 BA3 3.2483(13) . 1_555 n
O9 NA5 2.4317(21) . 1_565 n
O9 P7 1.5602(12) . 1_555 n
O10 BA2 2.8048(14) . 1_555 n
O10 BA3 2.91168(6) . 1_545 n
O10 BA3 2.91167(6) . 1_655 n
O10 BA4 2.9407(11) . 1_655 n
O10 NA5 2.2373(23) . 1_655 n
O10 NB6 1.8906(12) . 1_555 n
O11 BA3 2.8338(9) . 1_555 n
O11 BA3 2.8338(9) . -1_666 n
O11 BA4 2.909050(10) . 1_555 n
O11 BA4 2.909050(10) . 1_665 n
O11 NB6 2.1063(9) . 1_555 n
O11 NB6 2.1063(9) . -1_666 n

loop_
_pd_block_diffractogram_id
2007-12-10T14:33|COMBINED-XRD-ND_H_01|Ba6Na2Nb2P2O17|Panalytical
2007-12-10T14:33|COMBINED-XRD-ND_H_02|Ba6Na2Nb2P2O17|Polaris
